data_2242099
loop_
_publ_author_name
'Wardell, James L.'
'Jotani, Mukesh M.'
'Tiekink, Edward R. T.'

_publ_section_title
;
 Hydrazinium 2-amino-4-nitrobenzoate dihydrate: crystal structure and
 Hirshfeld surface analysis
;
_journal_coeditor_code HB7667
_journal_issue 4
_journal_name_full 'Acta Crystallographica Section E'
_journal_page_first 579
_journal_page_last 585
_journal_paper_doi 10.1107/S2056989017004352
_journal_volume 73
_journal_year 2017
_chemical_formula_iupac 'H5 N2 +, C7 H5 N2 O4 -, 2H2 O'
_chemical_formula_moiety 'H5 N2 +, C7 H5 N2 O4 -, 2(H2 O)'
_chemical_formula_sum 'C7 H14 N4 O6'
_chemical_formula_weight 250.22
_chemical_name_systematic
;
Hydrazinium 2-amino-4-nitrobenzoate dihydrate
;
_space_group_crystal_system triclinic
_space_group_IT_number 2
_space_group_name_Hall '-P 1'
_space_group_name_H-M_alt 'P -1'
_symmetry_space_group_name_Hall '-P 1'
_symmetry_space_group_name_H-M 'P -1'
_atom_sites_solution_hydrogens mixed
_audit_creation_method SHELXL-2014/7
_cell_angle_alpha 76.468(2)
_cell_angle_beta 73.251(2)
_cell_angle_gamma 75.390(2)
_cell_formula_units_Z 2
_cell_length_a 6.9695(2)
_cell_length_b 8.0960(3)
_cell_length_c 10.5316(3)
_cell_measurement_reflns_used 7476
_cell_measurement_temperature 120(2)
_cell_measurement_theta_max 27.48
_cell_measurement_theta_min 2.91
_cell_volume 542.23(3)
_computing_cell_refinement
;
DENZO (Otwinowski & Minor, 1997) and COLLECT (Hooft, 1998)
;
_computing_data_collection
;
COLLECT (Hooft, 1998)
;
_computing_data_reduction
;
DENZO (Otwinowski & Minor, 1997) and COLLECT (Hooft, 1998)
;
_computing_molecular_graphics
;
ORTEP-3 for Windows (Farrugia, 2012) and DIAMOND (Brandenburg,
2006)
;
_computing_publication_material
;
publCIF (Westrip, 2010)
;
_computing_structure_refinement
;
SHELXL2014 (Sheldrick, 2015)
;
_computing_structure_solution
;
SHELXS97 (Sheldrick, 2008)
;
_diffrn_ambient_temperature 120(2)
_diffrn_detector_area_resol_mean 9.091
_diffrn_measured_fraction_theta_full 0.997
_diffrn_measured_fraction_theta_max 0.991
_diffrn_measurement_device_type 'Bruker--Nonius Roper CCD camera on \k-goniostat'
_diffrn_measurement_method '\f & \w scans'
_diffrn_radiation_monochromator graphite
_diffrn_radiation_source 'Bruker--Nonius FR591 rotating anode'
_diffrn_radiation_type MoK\a
_diffrn_radiation_wavelength 0.71073
_diffrn_reflns_av_R_equivalents 0.0344
_diffrn_reflns_limit_h_max 8
_diffrn_reflns_limit_h_min -9
_diffrn_reflns_limit_k_max 10
_diffrn_reflns_limit_k_min -10
_diffrn_reflns_limit_l_max 13
_diffrn_reflns_limit_l_min -13
_diffrn_reflns_number 11539
_diffrn_reflns_theta_full 25.242
_diffrn_reflns_theta_max 27.606
_diffrn_reflns_theta_min 3.049
_exptl_absorpt_coefficient_mu 0.134
_exptl_absorpt_correction_T_max 0.7456
_exptl_absorpt_correction_T_min 0.6437
_exptl_absorpt_correction_type multi-scan
_exptl_absorpt_process_details
;
(SADABS; Sheldrick, 2007)
;
_exptl_crystal_colour red
_exptl_crystal_density_diffrn 1.533
_exptl_crystal_description block
_exptl_crystal_F_000 264
_exptl_crystal_size_max 0.410
_exptl_crystal_size_mid 0.220
_exptl_crystal_size_min 0.130
_refine_diff_density_max 0.285
_refine_diff_density_min -0.297
_refine_ls_extinction_method none
_refine_ls_goodness_of_fit_ref 1.049
_refine_ls_matrix_type full
_refine_ls_number_parameters 187
_refine_ls_number_reflns 2497
_refine_ls_number_restraints 13
_refine_ls_restrained_S_all 1.048
_refine_ls_R_factor_all 0.0459
_refine_ls_R_factor_gt 0.0386
_refine_ls_shift/su_max 0.000
_refine_ls_shift/su_mean 0.000
_refine_ls_structure_factor_coef Fsqd
_refine_ls_weighting_details 'w=1/[\s^2^(Fo^2^)+(0.0646P)^2^+0.1366P] where P=(Fo^2^+2Fc^2^)/3'
_refine_ls_weighting_scheme calc
_refine_ls_wR_factor_gt 0.1039
_refine_ls_wR_factor_ref 0.1095
_reflns_number_gt 2147
_reflns_number_total 2497
_reflns_threshold_expression 'I > 2\s(I)'
_cod_data_source_file hb7667sup1.cif
_cod_data_source_block I
_cod_database_code 2242099
_shelx_space_group_comment
;
The symmetry employed for this shelxl refinement is uniquely defined
by the following loop, which should always be used as a source of
symmetry information in preference to the above space-group names.
They are only intended as comments.
;
_shelx_estimated_absorpt_t_min 0.947
_shelx_estimated_absorpt_t_max 0.983

loop_
_space_group_symop_operation_xyz
'x, y, z'
'-x, -y, -z'

loop_
_atom_site_type_symbol
_atom_site_label
_atom_site_fract_x
_atom_site_fract_y
_atom_site_fract_z
_atom_site_U_iso_or_equiv
_atom_site_adp_type
_atom_site_calc_flag
_atom_site_occupancy
O O1 0.40595(14) 0.36669(11) 0.25616(9) 0.0168(2) Uani d 1
O O2 0.46220(13) 0.18017(11) 0.11781(9) 0.0164(2) Uani d 1
O O3 0.04781(14) -0.28112(12) 0.77375(9) 0.0224(2) Uani d 1
O O4 0.24000(15) -0.47250(11) 0.65475(9) 0.0195(2) Uani d 1
N N1 0.15996(17) 0.28747(14) 0.50370(11) 0.0163(2) Uani d 1
H H1N 0.218(2) 0.3697(17) 0.4483(14) 0.020 Uiso d 1
H H2N 0.107(2) 0.301(2) 0.5877(10) 0.020 Uiso d 1
N N2 0.17056(16) -0.32135(13) 0.67034(10) 0.0150(2) Uani d 1
C C1 0.34738(18) 0.08075(15) 0.35268(12) 0.0128(3) Uani d 1
C C2 0.23062(17) 0.12171(15) 0.47960(12) 0.0123(3) Uani d 1
C C3 0.17447(18) -0.01538(16) 0.58371(12) 0.0133(3) Uani d 1
H H3 0.0949 0.0079 0.6698 0.016 Uiso calc 1
C C4 0.23572(18) -0.18300(15) 0.55975(12) 0.0132(3) Uani d 1
C C5 0.35262(19) -0.22781(16) 0.43707(13) 0.0152(3) Uani d 1
H H5 0.3943 -0.3450 0.4241 0.018 Uiso calc 1
C C6 0.40531(19) -0.09256(16) 0.33461(12) 0.0148(3) Uani d 1
H H6 0.4836 -0.1183 0.2489 0.018 Uiso calc 1
C C7 0.40929(18) 0.21917(15) 0.23517(12) 0.0130(3) Uani d 1
N N3 -0.00982(17) 0.32666(14) 0.90634(11) 0.0161(2) Uani d 1
H H3N 0.045(2) 0.2268(14) 0.9450(14) 0.019 Uiso d 1
H H4N 0.086(2) 0.3844(19) 0.8652(14) 0.019 Uiso d 1
H H5N -0.102(2) 0.3825(19) 0.9655(13) 0.019 Uiso d 1
N N4 -0.09239(17) 0.30241(15) 0.80197(11) 0.0180(3) Uani d 1
H H6N -0.179(2) 0.3973(15) 0.7857(16) 0.022 Uiso d 1
H H7N -0.159(2) 0.2192(17) 0.8375(15) 0.022 Uiso d 1
O O1W 0.21973(14) 0.02486(12) 0.02803(10) 0.0184(2) Uani d 1
H H1W 0.279(3) 0.070(2) 0.0681(16) 0.028 Uiso d 1
H H2W 0.312(2) -0.033(2) -0.0235(15) 0.028 Uiso d 1
O O2W 0.31998(14) 0.45790(12) -0.06089(9) 0.0170(2) Uani d 1
H H3W 0.381(2) 0.382(2) -0.0080(15) 0.025 Uiso d 1
H H4W 0.409(2) 0.506(2) -0.1221(15) 0.025 Uiso d 1

loop_
_atom_site_aniso_label
_atom_site_aniso_U_11
_atom_site_aniso_U_22
_atom_site_aniso_U_33
_atom_site_aniso_U_12
_atom_site_aniso_U_13
_atom_site_aniso_U_23
O1 0.0211(5) 0.0127(5) 0.0162(4) -0.0063(3) -0.0025(3) -0.0008(3)
O2 0.0197(5) 0.0145(5) 0.0126(4) -0.0027(3) -0.0020(3) -0.0008(3)
O3 0.0216(5) 0.0207(5) 0.0165(5) -0.0019(4) 0.0023(4) 0.0019(4)
O4 0.0268(5) 0.0115(5) 0.0204(5) -0.0057(4) -0.0067(4) 0.0005(3)
N1 0.0209(6) 0.0119(5) 0.0145(5) -0.0046(4) -0.0005(4) -0.0026(4)
N2 0.0151(5) 0.0145(5) 0.0158(5) -0.0045(4) -0.0059(4) 0.0009(4)
C1 0.0127(6) 0.0121(6) 0.0139(6) -0.0033(4) -0.0043(4) -0.0004(4)
C2 0.0113(6) 0.0120(6) 0.0147(6) -0.0027(4) -0.0058(4) -0.0009(4)
C3 0.0122(6) 0.0148(6) 0.0126(6) -0.0031(4) -0.0033(4) -0.0012(4)
C4 0.0129(6) 0.0127(6) 0.0140(6) -0.0046(4) -0.0052(4) 0.0021(5)
C5 0.0162(6) 0.0102(6) 0.0187(6) -0.0014(4) -0.0055(5) -0.0014(5)
C6 0.0146(6) 0.0148(6) 0.0140(6) -0.0025(4) -0.0024(4) -0.0027(5)
C7 0.0109(6) 0.0129(6) 0.0142(6) -0.0016(4) -0.0035(4) -0.0005(4)
N3 0.0162(5) 0.0139(5) 0.0173(6) -0.0033(4) -0.0034(4) -0.0017(4)
N4 0.0207(6) 0.0166(6) 0.0173(6) -0.0050(4) -0.0047(4) -0.0025(4)
O1W 0.0177(5) 0.0171(5) 0.0203(5) -0.0020(4) -0.0038(4) -0.0056(4)
O2W 0.0154(4) 0.0169(5) 0.0161(5) -0.0045(3) -0.0037(3) 0.0029(4)

loop_
_atom_type_symbol
_atom_type_description
_atom_type_scat_dispersion_real
_atom_type_scat_dispersion_imag
_atom_type_scat_source
C C 0.0033 0.0016 'International Tables Vol C Tables 4.2.6.8 and 6.1.1.4'
H H 0.0000 0.0000 'International Tables Vol C Tables 4.2.6.8 and 6.1.1.4'
N N 0.0061 0.0033 'International Tables Vol C Tables 4.2.6.8 and 6.1.1.4'
O O 0.0106 0.0060 'International Tables Vol C Tables 4.2.6.8 and 6.1.1.4'

loop_
_geom_angle_atom_site_label_1
_geom_angle_atom_site_label_2
_geom_angle_atom_site_label_3
_geom_angle
C2 N1 H1N 118.5(11)
C2 N1 H2N 117.4(10)
H1N N1 H2N 117.3(15)
O4 N2 O3 122.87(10)
O4 N2 C4 118.34(10)
O3 N2 C4 118.79(10)
C6 C1 C2 119.62(11)
C6 C1 C7 118.73(11)
C2 C1 C7 121.65(11)
N1 C2 C3 118.52(11)
N1 C2 C1 123.24(11)
C3 C2 C1 118.13(11)
C4 C3 C2 119.56(11)
C4 C3 H3 120.2
C2 C3 H3 120.2
C3 C4 C5 123.75(11)
C3 C4 N2 117.70(11)
C5 C4 N2 118.54(11)
C6 C5 C4 116.48(11)
C6 C5 H5 121.8
C4 C5 H5 121.8
C5 C6 C1 122.44(12)
C5 C6 H6 118.8
C1 C6 H6 118.8
O1 C7 O2 123.11(11)
O1 C7 C1 119.32(11)
O2 C7 C1 117.57(11)
N4 N3 H3N 109.2(10)
N4 N3 H4N 105.8(10)
H3N N3 H4N 108.1(15)
N4 N3 H5N 112.3(10)
H3N N3 H5N 110.6(15)
H4N N3 H5N 110.6(15)
N3 N4 H6N 105.4(11)
N3 N4 H7N 106.2(11)
H6N N4 H7N 108.5(16)
H1W O1W H2W 106.4(15)
H3W O2W H4W 108.3(15)

loop_
_geom_bond_atom_site_label_1
_geom_bond_atom_site_label_2
_geom_bond_distance
O1 C7 1.2579(15)
O2 C7 1.2746(15)
O3 N2 1.2299(14)
O4 N2 1.2280(14)
N1 C2 1.3644(16)
N1 H1N 0.873(9)
N1 H2N 0.877(9)
N2 C4 1.4692(15)
C1 C6 1.4010(17)
C1 C2 1.4153(17)
C1 C7 1.5035(16)
C2 C3 1.4106(17)
C3 C4 1.3760(18)
C3 H3 0.9500
C4 C5 1.3886(18)
C5 C6 1.3855(18)
C5 H5 0.9500
C6 H6 0.9500
N3 N4 1.4492(15)
N3 H3N 0.864(9)
N3 H4N 0.865(9)
N3 H5N 0.872(9)
N4 H6N 0.864(9)
N4 H7N 0.865(9)
O1W H1W 0.856(14)
O1W H2W 0.834(13)
O2W H3W 0.847(13)
O2W H4W 0.852(13)

loop_
_geom_hbond_atom_site_label_D
_geom_hbond_atom_site_label_H
_geom_hbond_atom_site_label_A
_geom_hbond_site_symmetry_A
_geom_hbond_distance_DH
_geom_hbond_distance_HA
_geom_hbond_distance_DA
_geom_hbond_angle_DHA
N1 H1N O1 . 0.875(14) 2.071(14) 2.7098(15) 129.1(12)
N1 H2N N4 . 0.876(11) 2.285(11) 3.1403(16) 165.4(14)
N3 H3N O1W 1_556 0.863(12) 1.965(13) 2.8136(15) 167.4(14)
N3 H4N O2W 1_556 0.865(15) 2.249(15) 2.8969(16) 131.7(12)
N3 H4N O4 1_565 0.865(15) 2.337(14) 3.0739(15) 143.3(13)
N3 H5N O2W 2_566 0.872(14) 1.930(15) 2.7862(15) 167.0(13)
N4 H6N O1 2_566 0.865(13) 2.198(13) 3.0623(15) 178.1(14)
N4 H7N O1W 2_556 0.866(14) 2.204(14) 3.0106(15) 155.1(13)
O1W H1W O2 . 0.86(2) 1.97(2) 2.8071(14) 166.2(16)
O1W H2W O2 2_655 0.833(15) 1.895(16) 2.7208(13) 171.4(15)
O2W H3W O2 . 0.845(15) 1.923(15) 2.7479(13) 165.1(15)
O2W H4W O1 2_665 0.852(15) 1.913(15) 2.7627(14) 174.9(15)

loop_
_geom_torsion_atom_site_label_1
_geom_torsion_atom_site_label_2
_geom_torsion_atom_site_label_3
_geom_torsion_atom_site_label_4
_geom_torsion
C6 C1 C2 N1 -176.80(11)
C7 C1 C2 N1 2.39(18)
C6 C1 C2 C3 -0.76(17)
C7 C1 C2 C3 178.43(10)
N1 C2 C3 C4 176.90(11)
C1 C2 C3 C4 0.67(17)
C2 C3 C4 C5 0.22(18)
C2 C3 C4 N2 -178.90(10)
O4 N2 C4 C3 -173.12(10)
O3 N2 C4 C3 7.53(16)
O4 N2 C4 C5 7.72(16)
O3 N2 C4 C5 -171.63(11)
C3 C4 C5 C6 -0.98(18)
N2 C4 C5 C6 178.13(10)
C4 C5 C6 C1 0.86(18)
C2 C1 C6 C5 -0.02(18)
C7 C1 C6 C5 -179.23(11)
C6 C1 C7 O1 -161.98(11)
C2 C1 C7 O1 18.83(17)
C6 C1 C7 O2 18.36(16)
C2 C1 C7 O2 -160.84(11)

_cod_database_fobs_code 2242099
